data_4088372
loop_
_publ_author_name
'Braunschweig, Holger'
'Dewhurst, Rian D.'
'Schneider, Christoph'

_publ_section_title
;
 Steric Control between Neutral Metal-Only Lewis Pairs and
 Metal-Stabilized Gallenium and Gallinium Cations
;
_journal_issue 7
_journal_name_full Organometallics
_journal_page_first 1002
_journal_paper_doi 10.1021/acs.organomet.6b00045
_journal_volume 35
_journal_year 2016
_chemical_formula_moiety 'C22 H33 Cl3 Fe Ga O4 P'
_chemical_formula_sum 'C22 H33 Cl3 Fe Ga O4 P'
_chemical_formula_weight 624.37
_space_group_crystal_system orthorhombic
_space_group_IT_number 19
_space_group_name_Hall 'P 2ac 2ab'
_space_group_name_H-M_alt 'P 21 21 21'
_atom_sites_solution_hydrogens geom
_atom_sites_solution_secondary iterative
_audit_creation_method SHELXL-2014/7
_cell_angle_alpha 90
_cell_angle_beta 90
_cell_angle_gamma 90
_cell_formula_units_Z 4
_cell_length_a 11.2213(4)
_cell_length_b 14.6564(6)
_cell_length_c 16.1887(6)
_cell_measurement_reflns_used 9991
_cell_measurement_temperature 100(2)
_cell_measurement_theta_max 26.86
_cell_measurement_theta_min 2.61
_cell_volume 2662.46(17)
_computing_cell_refinement 'Saint+ ver. V8.34A (Bruker AXS)'
_computing_data_collection 'APEX2 ver. 2014.9 (Bruker AXS)'
_computing_data_reduction 'Saint+ ver. V8.34A (Bruker AXS)'
_computing_molecular_graphics 'ShelXLe (Huebschle et all, 2011)'
_computing_publication_material 'SHELXL-2014/7 (Sheldrick, 2014)'
_computing_structure_refinement 'SHELXL-2014/7 (Sheldrick, 2014)'
_computing_structure_solution 'SHELXT (Sheldrick, 2012)'
_diffrn_ambient_temperature 100(2)
_diffrn_detector 'CMOS area detector (Photon 100)'
_diffrn_detector_area_resol_mean 8.333
_diffrn_measured_fraction_theta_full 0.993
_diffrn_measured_fraction_theta_max 0.984
_diffrn_measurement_device_type 'Bruker D8 Quest'
_diffrn_measurement_method '\f and \w scans'
_diffrn_radiation_type MoK\a
_diffrn_radiation_wavelength 0.71073
_diffrn_reflns_av_R_equivalents 0.0281
_diffrn_reflns_av_unetI/netI 0.0252
_diffrn_reflns_Laue_measured_fraction_full 0.993
_diffrn_reflns_Laue_measured_fraction_max 0.984
_diffrn_reflns_limit_h_max 13
_diffrn_reflns_limit_h_min -14
_diffrn_reflns_limit_k_max 17
_diffrn_reflns_limit_k_min -18
_diffrn_reflns_limit_l_max 20
_diffrn_reflns_limit_l_min -20
_diffrn_reflns_number 25725
_diffrn_reflns_point_group_measured_fraction_full 0.993
_diffrn_reflns_point_group_measured_fraction_max 0.982
_diffrn_reflns_theta_full 26.000
_diffrn_reflns_theta_max 26.894
_diffrn_reflns_theta_min 2.286
_diffrn_source 'microfocus sealed tube (Incoatec ImS)'
_exptl_absorpt_coefficient_mu 1.944
_exptl_absorpt_correction_T_max 0.7454
_exptl_absorpt_correction_T_min 0.6459
_exptl_absorpt_correction_type multi-scan
_exptl_absorpt_process_details 'SadAbs 2014/4 (Bruker AXS)'
_exptl_crystal_colour colourless
_exptl_crystal_density_diffrn 1.558
_exptl_crystal_description block
_exptl_crystal_F_000 1280
_exptl_crystal_size_max 0.304
_exptl_crystal_size_mid 0.094
_exptl_crystal_size_min 0.078
_refine_diff_density_max 0.289
_refine_diff_density_min -0.226
_refine_diff_density_rms 0.052
_refine_ls_abs_structure_details
;
 Flack x determined using 2272 quotients [(I+)-(I-)]/[(I+)+(I-)]
 (Parsons, Flack and Wagner, Acta Cryst. B69 (2013) 249-259).
;
_refine_ls_abs_structure_Flack 0.282(3)
_refine_ls_extinction_method none
_refine_ls_goodness_of_fit_ref 1.028
_refine_ls_hydrogen_treatment constr
_refine_ls_matrix_type full
_refine_ls_number_parameters 289
_refine_ls_number_reflns 5660
_refine_ls_number_restraints 0
_refine_ls_restrained_S_all 1.028
_refine_ls_R_factor_all 0.0258
_refine_ls_R_factor_gt 0.0232
_refine_ls_shift/su_max 0.000
_refine_ls_shift/su_mean 0.000
_refine_ls_structure_factor_coef Fsqd
_refine_ls_weighting_details 'w=1/[\s^2^(Fo^2^)+(0.0266P)^2^+1.4396P] where P=(Fo^2^+2Fc^2^)/3'
_refine_ls_weighting_scheme calc
_refine_ls_wR_factor_gt 0.0533
_refine_ls_wR_factor_ref 0.0544
_reflns_Friedel_coverage 0.776
_reflns_Friedel_fraction_full 0.994
_reflns_Friedel_fraction_max 0.981
_reflns_number_gt 5394
_reflns_number_total 5660
_reflns_threshold_expression 'I > 2\s(I)'
_cod_data_source_file 1b.cif
_cod_data_source_block 1b
_cod_database_code 4088372
_shelx_shelxl_version_number 2014/7
_shelx_space_group_comment
;
The symmetry employed for this shelxl refinement is uniquely defined
by the following loop, which should always be used as a source of
symmetry information in preference to the above space-group names.
They are only intended as comments.
;
_shelx_estimated_absorpt_t_min 0.590
_shelx_estimated_absorpt_t_max 0.863

loop_
_space_group_symop_operation_xyz
'x, y, z'
'-x+1/2, -y, z+1/2'
'-x, y+1/2, -z+1/2'
'x+1/2, -y+1/2, -z'

loop_
_atom_site_label
_atom_site_type_symbol
_atom_site_fract_x
_atom_site_fract_y
_atom_site_fract_z
_atom_site_U_iso_or_equiv
_atom_site_adp_type
_atom_site_occupancy
_atom_site_site_symmetry_order
_atom_site_calc_flag
_atom_site_refinement_flags_posn
_atom_site_refinement_flags_adp
Ga1 Ga 0.70151(3) 0.31984(2) 0.18739(2) 0.01432(8) Uani 1 1 d . .
O1 O 0.56260(19) 0.13978(16) 0.27183(15) 0.0237(5) Uani 1 1 d . .
P1 P 0.27364(6) 0.28973(5) 0.21057(4) 0.01082(15) Uani 1 1 d . .
C1 C 0.5286(2) 0.2057(2) 0.24375(19) 0.0159(6) Uani 1 1 d . .
Cl1 Cl 0.77872(6) 0.30001(5) 0.31071(5) 0.01969(15) Uani 1 1 d . .
Fe1 Fe 0.47871(3) 0.31083(3) 0.19568(3) 0.01148(9) Uani 1 1 d . .
C4 C 0.4850(2) 0.3716(2) 0.29327(19) 0.0169(6) Uani 1 1 d . .
O4 O 0.4879(2) 0.41087(18) 0.35343(15) 0.0256(5) Uani 1 1 d . .
Cl3 Cl 0.78030(7) 0.44546(6) 0.13845(5) 0.02677(19) Uani 1 1 d . .
O3 O 0.4947(2) 0.48820(16) 0.11001(15) 0.0228(5) Uani 1 1 d . .
C3 C 0.4869(3) 0.4197(2) 0.14243(19) 0.0163(6) Uani 1 1 d . .
Cl2 Cl 0.76450(6) 0.20759(6) 0.10889(5) 0.02497(19) Uani 1 1 d . .
O2 O 0.47469(19) 0.21384(16) 0.03572(14) 0.0204(5) Uani 1 1 d . .
C2 C 0.4767(2) 0.2518(2) 0.0964(2) 0.0148(6) Uani 1 1 d . .
C7 C 0.1247(3) 0.4838(2) 0.0500(2) 0.0222(7) Uani 1 1 d . .
H7A H 0.1416 0.4950 -0.0092 0.027 Uiso 1 1 calc R U
H7B H 0.0389 0.4692 0.0554 0.027 Uiso 1 1 calc R U
C6 C 0.1988(3) 0.4024(2) 0.07998(19) 0.0162(6) Uani 1 1 d . .
H6A H 0.2839 0.4136 0.0675 0.019 Uiso 1 1 calc R U
H6B H 0.1738 0.3468 0.0499 0.019 Uiso 1 1 calc R U
C5 C 0.1837(2) 0.3868(2) 0.17320(19) 0.0135(6) Uani 1 1 d . .
H5 H 0.0983 0.3702 0.1824 0.016 Uiso 1 1 calc R U
C8 C 0.1528(3) 0.5697(2) 0.0995(2) 0.0242(7) Uani 1 1 d . .
H8A H 0.2370 0.5872 0.0906 0.029 Uiso 1 1 calc R U
H8B H 0.1017 0.6205 0.0802 0.029 Uiso 1 1 calc R U
C9 C 0.1312(3) 0.5532(2) 0.1909(2) 0.0204(6) Uani 1 1 d . .
H9A H 0.0459 0.5391 0.2000 0.024 Uiso 1 1 calc R U
H9B H 0.1505 0.6093 0.2223 0.024 Uiso 1 1 calc R U
C10 C 0.2070(3) 0.4744(2) 0.22292(19) 0.0154(6) Uani 1 1 d . .
H10A H 0.1884 0.4634 0.2819 0.018 Uiso 1 1 calc R U
H10B H 0.2924 0.4909 0.2188 0.018 Uiso 1 1 calc R U
C11 C 0.2298(2) 0.2800(2) 0.32074(18) 0.0133(6) Uani 1 1 d . .
H11 H 0.2616 0.3363 0.3478 0.016 Uiso 1 1 calc R U
C12 C 0.0951(3) 0.2813(3) 0.33776(19) 0.0220(7) Uani 1 1 d . .
H12A H 0.0578 0.3329 0.3078 0.026 Uiso 1 1 calc R U
H12B H 0.0586 0.2240 0.3177 0.026 Uiso 1 1 calc R U
C13 C 0.0727(3) 0.2915(3) 0.4304(2) 0.0269(8) Uani 1 1 d . .
H13A H 0.1059 0.3503 0.4497 0.032 Uiso 1 1 calc R U
H13B H -0.0142 0.2920 0.4409 0.032 Uiso 1 1 calc R U
C14 C 0.1298(3) 0.2136(3) 0.4788(2) 0.0261(8) Uani 1 1 d . .
H14A H 0.1178 0.2236 0.5387 0.031 Uiso 1 1 calc R U
H14B H 0.0913 0.1552 0.4636 0.031 Uiso 1 1 calc R U
C15 C 0.2627(3) 0.2085(2) 0.46010(19) 0.0214(7) Uani 1 1 d . .
H15A H 0.2973 0.1551 0.4888 0.026 Uiso 1 1 calc R U
H15B H 0.3023 0.2640 0.4817 0.026 Uiso 1 1 calc R U
C16 C 0.2867(3) 0.2005(2) 0.36759(19) 0.0196(6) Uani 1 1 d . .
H16A H 0.2537 0.1422 0.3468 0.024 Uiso 1 1 calc R U
H16B H 0.3737 0.2003 0.3577 0.024 Uiso 1 1 calc R U
C17 C 0.2210(2) 0.1918(2) 0.14787(17) 0.0128(5) Uani 1 1 d . .
H17 H 0.2450 0.2065 0.0899 0.015 Uiso 1 1 calc R U
C18 C 0.0851(3) 0.1780(2) 0.1442(2) 0.0217(7) Uani 1 1 d . .
H18A H 0.0555 0.1569 0.1986 0.026 Uiso 1 1 calc R U
H18B H 0.0455 0.2366 0.1309 0.026 Uiso 1 1 calc R U
C19 C 0.0556(3) 0.1071(2) 0.0779(3) 0.0290(8) Uani 1 1 d . .
H19A H -0.0317 0.0978 0.0758 0.035 Uiso 1 1 calc R U
H19B H 0.0816 0.1302 0.0233 0.035 Uiso 1 1 calc R U
C20 C 0.1167(3) 0.0162(2) 0.0952(2) 0.0245(7) Uani 1 1 d . .
H20A H 0.0857 -0.0097 0.1474 0.029 Uiso 1 1 calc R U
H20B H 0.0986 -0.0273 0.0501 0.029 Uiso 1 1 calc R U
C21 C 0.2504(3) 0.0292(2) 0.1018(2) 0.0185(6) Uani 1 1 d . .
H21A H 0.2823 0.0489 0.0476 0.022 Uiso 1 1 calc R U
H21B H 0.2882 -0.0297 0.1163 0.022 Uiso 1 1 calc R U
C22 C 0.2817(3) 0.1003(2) 0.16719(19) 0.0161(6) Uani 1 1 d . .
H22A H 0.3692 0.1089 0.1688 0.019 Uiso 1 1 calc R U
H22B H 0.2556 0.0784 0.2221 0.019 Uiso 1 1 calc R U

loop_
_atom_site_aniso_label
_atom_site_aniso_U_11
_atom_site_aniso_U_22
_atom_site_aniso_U_33
_atom_site_aniso_U_23
_atom_site_aniso_U_13
_atom_site_aniso_U_12
Ga1 0.01040(13) 0.01742(17) 0.01516(16) -0.00286(14) 0.00108(11) -0.00037(12)
O1 0.0191(11) 0.0212(13) 0.0309(13) 0.0084(10) -0.0007(10) 0.0041(10)
P1 0.0096(3) 0.0104(4) 0.0125(4) 0.0000(3) 0.0000(3) 0.0005(3)
C1 0.0120(13) 0.0182(17) 0.0175(15) -0.0010(12) 0.0011(11) -0.0022(12)
Cl1 0.0172(3) 0.0236(4) 0.0183(3) -0.0041(3) -0.0043(3) 0.0025(3)
Fe1 0.00987(16) 0.0114(2) 0.0131(2) -0.00061(17) 0.00055(14) 0.00038(15)
C4 0.0101(12) 0.0184(16) 0.0221(17) 0.0029(13) 0.0007(11) 0.0009(11)
O4 0.0197(11) 0.0353(15) 0.0219(13) -0.0124(11) -0.0016(9) -0.0008(10)
Cl3 0.0233(4) 0.0268(4) 0.0303(5) 0.0038(3) 0.0043(3) -0.0089(3)
O3 0.0264(11) 0.0158(12) 0.0261(13) 0.0030(10) 0.0046(10) 0.0021(10)
C3 0.0149(13) 0.0175(17) 0.0164(15) -0.0044(13) 0.0025(11) 0.0009(12)
Cl2 0.0165(3) 0.0335(5) 0.0249(4) -0.0147(3) -0.0003(3) 0.0056(3)
O2 0.0210(10) 0.0216(12) 0.0186(12) -0.0063(10) 0.0007(8) -0.0010(9)
C2 0.0097(12) 0.0127(15) 0.0221(17) 0.0050(13) 0.0019(11) 0.0003(11)
C7 0.0228(15) 0.0228(18) 0.0210(17) 0.0076(15) -0.0042(13) 0.0048(13)
C6 0.0183(14) 0.0156(15) 0.0146(15) 0.0014(12) -0.0013(12) 0.0023(12)
C5 0.0129(13) 0.0127(15) 0.0148(16) 0.0001(11) -0.0003(10) 0.0027(10)
C8 0.0261(16) 0.0180(18) 0.028(2) 0.0068(15) -0.0016(14) 0.0051(14)
C9 0.0204(13) 0.0118(15) 0.0290(18) -0.0016(15) -0.0005(13) 0.0030(11)
C10 0.0169(13) 0.0119(15) 0.0174(15) -0.0011(12) 0.0006(12) -0.0001(12)
C11 0.0114(12) 0.0148(14) 0.0136(14) 0.0006(11) 0.0001(10) 0.0005(11)
C12 0.0117(12) 0.0358(19) 0.0185(16) 0.0075(14) 0.0013(11) 0.0006(13)
C13 0.0160(14) 0.045(2) 0.0191(17) 0.0068(15) 0.0053(12) 0.0062(15)
C14 0.0202(15) 0.044(2) 0.0145(16) 0.0081(15) 0.0022(12) -0.0027(15)
C15 0.0200(14) 0.0279(19) 0.0163(16) 0.0051(13) -0.0018(11) 0.0027(13)
C16 0.0221(14) 0.0197(17) 0.0171(15) 0.0035(12) 0.0002(12) 0.0062(14)
C17 0.0120(12) 0.0113(14) 0.0152(13) -0.0011(11) -0.0007(10) 0.0006(11)
C18 0.0118(12) 0.0168(16) 0.0365(18) -0.0082(15) -0.0026(12) 0.0011(13)
C19 0.0189(15) 0.0226(19) 0.046(2) -0.0144(16) -0.0124(15) 0.0050(13)
C20 0.0222(16) 0.0172(17) 0.034(2) -0.0092(15) -0.0071(14) -0.0002(13)
C21 0.0204(14) 0.0124(15) 0.0228(17) -0.0021(13) -0.0040(12) 0.0025(12)
C22 0.0151(13) 0.0135(15) 0.0196(16) -0.0005(11) -0.0041(12) 0.0009(12)

loop_
_atom_type_symbol
_atom_type_description
_atom_type_scat_dispersion_real
_atom_type_scat_dispersion_imag
_atom_type_scat_source
C C 0.0033 0.0016 'International Tables Vol C Tables 4.2.6.8 and 6.1.1.4'
H H 0.0000 0.0000 'International Tables Vol C Tables 4.2.6.8 and 6.1.1.4'
O O 0.0106 0.0060 'International Tables Vol C Tables 4.2.6.8 and 6.1.1.4'
P P 0.1023 0.0942 'International Tables Vol C Tables 4.2.6.8 and 6.1.1.4'
Cl Cl 0.1484 0.1585 'International Tables Vol C Tables 4.2.6.8 and 6.1.1.4'
Fe Fe 0.3463 0.8444 'International Tables Vol C Tables 4.2.6.8 and 6.1.1.4'
Ga Ga 0.2307 1.6083 'International Tables Vol C Tables 4.2.6.8 and 6.1.1.4'

loop_
_geom_angle_atom_site_label_1
_geom_angle_atom_site_label_2
_geom_angle_atom_site_label_3
_geom_angle
Cl3 Ga1 Cl1 106.31(3)
Cl3 Ga1 Cl2 106.89(4)
Cl1 Ga1 Cl2 107.46(3)
Cl3 Ga1 Fe1 117.78(3)
Cl1 Ga1 Fe1 109.74(2)
Cl2 Ga1 Fe1 108.21(3)
C5 P1 C17 104.07(13)
C5 P1 C11 103.24(13)
C17 P1 C11 112.47(13)
C5 P1 Fe1 113.75(9)
C17 P1 Fe1 111.11(9)
C11 P1 Fe1 111.77(9)
O1 C1 Fe1 177.8(3)
C4 Fe1 C1 91.79(14)
C4 Fe1 C3 88.86(14)
C1 Fe1 C3 159.06(12)
C4 Fe1 C2 178.10(14)
C1 Fe1 C2 88.81(13)
C3 Fe1 C2 89.93(14)
C4 Fe1 P1 90.78(9)
C1 Fe1 P1 98.49(9)
C3 Fe1 P1 102.43(9)
C2 Fe1 P1 90.91(9)
C4 Fe1 Ga1 88.95(9)
C1 Fe1 Ga1 76.10(9)
C3 Fe1 Ga1 82.98(9)
C2 Fe1 Ga1 89.44(9)
P1 Fe1 Ga1 174.57(3)
O4 C4 Fe1 178.7(3)
O3 C3 Fe1 178.3(3)
O2 C2 Fe1 178.6(3)
C8 C7 C6 111.3(3)
C8 C7 H7A 109.4
C6 C7 H7A 109.4
C8 C7 H7B 109.4
C6 C7 H7B 109.4
H7A C7 H7B 108.0
C7 C6 C5 111.6(3)
C7 C6 H6A 109.3
C5 C6 H6A 109.3
C7 C6 H6B 109.3
C5 C6 H6B 109.3
H6A C6 H6B 108.0
C6 C5 C10 111.8(3)
C6 C5 P1 112.1(2)
C10 C5 P1 112.3(2)
C6 C5 H5 106.7
C10 C5 H5 106.7
P1 C5 H5 106.7
C9 C8 C7 110.4(3)
C9 C8 H8A 109.6
C7 C8 H8A 109.6
C9 C8 H8B 109.6
C7 C8 H8B 109.6
H8A C8 H8B 108.1
C8 C9 C10 111.2(3)
C8 C9 H9A 109.4
C10 C9 H9A 109.4
C8 C9 H9B 109.4
C10 C9 H9B 109.4
H9A C9 H9B 108.0
C9 C10 C5 111.1(2)
C9 C10 H10A 109.4
C5 C10 H10A 109.4
C9 C10 H10B 109.4
C5 C10 H10B 109.4
H10A C10 H10B 108.0
C16 C11 C12 109.3(2)
C16 C11 P1 115.1(2)
C12 C11 P1 115.6(2)
C16 C11 H11 105.2
C12 C11 H11 105.2
P1 C11 H11 105.2
C13 C12 C11 109.8(2)
C13 C12 H12A 109.7
C11 C12 H12A 109.7
C13 C12 H12B 109.7
C11 C12 H12B 109.7
H12A C12 H12B 108.2
C14 C13 C12 111.3(3)
C14 C13 H13A 109.4
C12 C13 H13A 109.4
C14 C13 H13B 109.4
C12 C13 H13B 109.4
H13A C13 H13B 108.0
C15 C14 C13 110.2(3)
C15 C14 H14A 109.6
C13 C14 H14A 109.6
C15 C14 H14B 109.6
C13 C14 H14B 109.6
H14A C14 H14B 108.1
C14 C15 C16 111.8(3)
C14 C15 H15A 109.3
C16 C15 H15A 109.3
C14 C15 H15B 109.3
C16 C15 H15B 109.3
H15A C15 H15B 107.9
C15 C16 C11 110.7(3)
C15 C16 H16A 109.5
C11 C16 H16A 109.5
C15 C16 H16B 109.5
C11 C16 H16B 109.5
H16A C16 H16B 108.1
C22 C17 C18 109.4(2)
C22 C17 P1 115.01(19)
C18 C17 P1 116.0(2)
C22 C17 H17 105.1
C18 C17 H17 105.1
P1 C17 H17 105.1
C19 C18 C17 109.2(3)
C19 C18 H18A 109.8
C17 C18 H18A 109.8
C19 C18 H18B 109.8
C17 C18 H18B 109.8
H18A C18 H18B 108.3
C20 C19 C18 111.6(3)
C20 C19 H19A 109.3
C18 C19 H19A 109.3
C20 C19 H19B 109.3
C18 C19 H19B 109.3
H19A C19 H19B 108.0
C21 C20 C19 110.4(3)
C21 C20 H20A 109.6
C19 C20 H20A 109.6
C21 C20 H20B 109.6
C19 C20 H20B 109.6
H20A C20 H20B 108.1
C20 C21 C22 111.2(3)
C20 C21 H21A 109.4
C22 C21 H21A 109.4
C20 C21 H21B 109.4
C22 C21 H21B 109.4
H21A C21 H21B 108.0
C21 C22 C17 110.6(2)
C21 C22 H22A 109.5
C17 C22 H22A 109.5
C21 C22 H22B 109.5
C17 C22 H22B 109.5
H22A C22 H22B 108.1

loop_
_geom_bond_atom_site_label_1
_geom_bond_atom_site_label_2
_geom_bond_distance
Ga1 Cl3 2.1907(9)
Ga1 Cl1 2.1956(8)
Ga1 Cl2 2.1956(8)
Ga1 Fe1 2.5072(5)
O1 C1 1.133(4)
P1 C5 1.846(3)
P1 C17 1.855(3)
P1 C11 1.856(3)
P1 Fe1 2.3343(8)
C1 Fe1 1.815(3)
Fe1 C4 1.815(3)
Fe1 C3 1.816(3)
Fe1 C2 1.826(3)
C4 O4 1.132(4)
O3 C3 1.136(4)
O2 C2 1.129(4)
C7 C8 1.526(5)
C7 C6 1.533(4)
C7 H7A 0.9900
C7 H7B 0.9900
C6 C5 1.535(4)
C6 H6A 0.9900
C6 H6B 0.9900
C5 C10 1.538(4)
C5 H5 1.0000
C8 C9 1.519(5)
C8 H8A 0.9900
C8 H8B 0.9900
C9 C10 1.525(4)
C9 H9A 0.9900
C9 H9B 0.9900
C10 H10A 0.9900
C10 H10B 0.9900
C11 C16 1.530(4)
C11 C12 1.536(4)
C11 H11 1.0000
C12 C13 1.528(4)
C12 H12A 0.9900
C12 H12B 0.9900
C13 C14 1.525(5)
C13 H13A 0.9900
C13 H13B 0.9900
C14 C15 1.523(4)
C14 H14A 0.9900
C14 H14B 0.9900
C15 C16 1.526(4)
C15 H15A 0.9900
C15 H15B 0.9900
C16 H16A 0.9900
C16 H16B 0.9900
C17 C22 1.537(4)
C17 C18 1.540(4)
C17 H17 1.0000
C18 C19 1.531(4)
C18 H18A 0.9900
C18 H18B 0.9900
C19 C20 1.524(5)
C19 H19A 0.9900
C19 H19B 0.9900
C20 C21 1.516(4)
C20 H20A 0.9900
C20 H20B 0.9900
C21 C22 1.527(4)
C21 H21A 0.9900
C21 H21B 0.9900
C22 H22A 0.9900
C22 H22B 0.9900
